data_4508881
loop_
_publ_author_name
'Pigge, F. Christopher'
'Dighe, Mayuri K.'
'Rath, Nigam P.'

_publ_section_title
;
 Self-Assembly of Sticky TABs:&#x2009; Inclusion Complexes and Hydrates
 from 1,3,5-Tris(4-hydroxybenzoyl)benzene
;
_journal_issue 12
_journal_name_full 'Crystal Growth &amp; Design'
_journal_page_first 2732
_journal_paper_doi 10.1021/cg0604226
_journal_volume 6
_journal_year 2006
_chemical_formula_sum 'C27 H24 O9'
_chemical_formula_weight 492.46
_chemical_name_systematic
;

 ?

;
_space_group_IT_number 14
_symmetry_cell_setting monoclinic
_symmetry_space_group_name_Hall '-P 2yn'
_symmetry_space_group_name_H-M 'P 1 21/n 1'
_atom_sites_solution_hydrogens geom
_atom_sites_solution_primary direct
_atom_sites_solution_secondary difmap
_audit_creation_method SHELXL-97
_cell_angle_alpha 90.00
_cell_angle_beta 90.9600(10)
_cell_angle_gamma 90.00
_cell_formula_units_Z 4
_cell_length_a 13.1722(4)
_cell_length_b 13.5497(3)
_cell_length_c 13.9929(4)
_cell_measurement_reflns_used 7797
_cell_measurement_temperature 100(2)
_cell_measurement_theta_max 26.36
_cell_measurement_theta_min 2.59
_cell_volume 2497.09(12)
_computing_cell_refinement 'Bruker SMART'
_computing_data_collection 'Bruker SMART'
_computing_data_reduction 'Bruker SAINT'
_computing_molecular_graphics 'Bruker-SHELXTL (Sheldrick, 2005)'
_computing_publication_material 'Bruker-SHELXTL (Sheldrick, 2005)'
_computing_structure_refinement 'Bruker-SHELXTL (Sheldrick, 2005)'
_computing_structure_solution 'Bruker-SHELXTL (Sheldrick, 2005)'
_diffrn_ambient_temperature 100(2)
_diffrn_measured_fraction_theta_full 0.996
_diffrn_measured_fraction_theta_max 0.996
_diffrn_measurement_device_type 'CCD area detector'
_diffrn_measurement_method 'phi and omega scans'
_diffrn_radiation_monochromator graphite
_diffrn_radiation_source 'fine-focus sealed tube'
_diffrn_radiation_type MoK\a
_diffrn_radiation_wavelength 0.71073
_diffrn_reflns_av_R_equivalents 0.0303
_diffrn_reflns_av_sigmaI/netI 0.0198
_diffrn_reflns_limit_h_max 16
_diffrn_reflns_limit_h_min -16
_diffrn_reflns_limit_k_max 16
_diffrn_reflns_limit_k_min -15
_diffrn_reflns_limit_l_max 17
_diffrn_reflns_limit_l_min -17
_diffrn_reflns_number 43062
_diffrn_reflns_theta_full 26.00
_diffrn_reflns_theta_max 26.00
_diffrn_reflns_theta_min 2.09
_exptl_absorpt_coefficient_mu 0.099
_exptl_absorpt_correction_T_max 0.9834
_exptl_absorpt_correction_T_min 0.9671
_exptl_absorpt_correction_type multi-scan
_exptl_absorpt_process_details 'sadabs v2.10'
_exptl_crystal_colour 'light yellow'
_exptl_crystal_density_diffrn 1.310
_exptl_crystal_density_meas ?
_exptl_crystal_density_method 'not measured'
_exptl_crystal_description Irregular
_exptl_crystal_F_000 1032
_exptl_crystal_size_max 0.34
_exptl_crystal_size_mid 0.22
_exptl_crystal_size_min 0.17
_refine_diff_density_max 0.701
_refine_diff_density_min -0.219
_refine_diff_density_rms 0.064
_refine_ls_extinction_method none
_refine_ls_goodness_of_fit_ref 1.026
_refine_ls_hydrogen_treatment noref
_refine_ls_matrix_type full
_refine_ls_number_parameters 325
_refine_ls_number_reflns 4881
_refine_ls_number_restraints 0
_refine_ls_restrained_S_all 1.026
_refine_ls_R_factor_all 0.0635
_refine_ls_R_factor_gt 0.0522
_refine_ls_shift/su_max 0.000
_refine_ls_shift/su_mean 0.000
_refine_ls_structure_factor_coef Fsqd
_refine_ls_weighting_details 'calc w=1/[\s^2^(Fo^2^)+(0.0843P)^2^+1.7895P] where P=(Fo^2^+2Fc^2^)/3'
_refine_ls_weighting_scheme calc
_refine_ls_wR_factor_gt 0.1454
_refine_ls_wR_factor_ref 0.1550
_reflns_number_gt 4009
_reflns_number_total 4881
_reflns_threshold_expression >2sigma(I)
_cod_data_source_file cg0604226sup1.cif
_cod_data_source_block p12305
_cod_depositor_comments
;
The following automatic conversions were performed:

'_symmetry_cell_setting' value 'Monoclinic' changed to 'monoclinic'
according to /home/saulius/struct/CIF-dictionaries/cif_core.dic
dictionary named 'cif_core.dic' version 2.4.2 from 2011-04-26.

Automatic conversion script
Id: cif_fix_values 1891 2012-01-12 08:04:46Z andrius 

The following automatic conversions were performed:

'_exptl_crystal_density_meas' value 'no' was changed to '?' - the
value is perceived as not measured.

Automatic conversion script
Id: cif_fix_values 3008 2015-01-20 13:52:24Z robertas 
;
_cod_original_sg_symbol_H-M P2~1~/n
_cod_database_code 4508881

loop_
_symmetry_equiv_pos_as_xyz
'x, y, z'
'-x+1/2, y+1/2, -z+1/2'
'-x, -y, -z'
'x-1/2, -y-1/2, z-1/2'

loop_
_atom_site_label
_atom_site_type_symbol
_atom_site_fract_x
_atom_site_fract_y
_atom_site_fract_z
_atom_site_U_iso_or_equiv
_atom_site_adp_type
_atom_site_occupancy
_atom_site_symmetry_multiplicity
_atom_site_calc_flag
_atom_site_refinement_flags
O1 O -0.76134(12) -0.27945(12) -0.06768(10) 0.0363(4) Uani 1 1 d .
O2 O -1.20524(11) -0.41275(12) 0.02672(11) 0.0386(4) Uani 1 1 d .
H2 H -1.2277 -0.4070 0.0823 0.058 Uiso 1 1 calc R
O3 O -0.67878(12) -0.57661(11) 0.26191(10) 0.0367(4) Uani 1 1 d .
O4 O -0.61084(13) -0.46725(12) 0.69331(10) 0.0380(4) Uani 1 1 d .
H4 H -0.6214 -0.4098 0.7133 0.057 Uiso 1 1 calc R
O5 O -0.39476(11) -0.22530(11) 0.20487(11) 0.0358(4) Uani 1 1 d .
O6 O -0.50339(13) 0.21299(11) 0.09719(12) 0.0412(4) Uani 1 1 d .
H6 H -0.5629 0.2343 0.1023 0.062 Uiso 1 1 calc R
C1 C -0.71720(15) -0.32367(15) 0.08983(13) 0.0271(4) Uani 1 1 d .
C2 C -0.63910(15) -0.25439(15) 0.09756(14) 0.0281(4) Uani 1 1 d .
H2A H -0.6357 -0.2018 0.0528 0.034 Uiso 1 1 calc R
C3 C -0.56599(16) -0.26181(15) 0.17048(14) 0.0282(4) Uani 1 1 d .
C4 C -0.57188(15) -0.33922(15) 0.23626(14) 0.0285(4) Uani 1 1 d .
H4A H -0.5229 -0.3442 0.2866 0.034 Uiso 1 1 calc R
C5 C -0.64890(15) -0.40887(15) 0.22837(14) 0.0281(4) Uani 1 1 d .
C6 C -0.72118(16) -0.40150(15) 0.15457(14) 0.0277(4) Uani 1 1 d .
H6A H -0.7732 -0.4498 0.1485 0.033 Uiso 1 1 calc R
C7 C -0.79137(16) -0.31415(14) 0.00777(14) 0.0282(4) Uani 1 1 d .
C8 C -0.89846(16) -0.34322(13) 0.01807(13) 0.0260(4) Uani 1 1 d .
C9 C -0.94766(16) -0.34731(14) 0.10571(14) 0.0274(4) Uani 1 1 d .
H9 H -0.9104 -0.3338 0.1629 0.033 Uiso 1 1 calc R
C10 C -1.04946(16) -0.37058(15) 0.11061(14) 0.0298(5) Uani 1 1 d .
H10 H -1.0817 -0.3732 0.1708 0.036 Uiso 1 1 calc R
C11 C -1.10480(16) -0.39017(14) 0.02708(15) 0.0298(4) Uani 1 1 d .
C12 C -1.05690(16) -0.38595(15) -0.06092(14) 0.0309(5) Uani 1 1 d .
H12 H -1.0944 -0.3990 -0.1181 0.037 Uiso 1 1 calc R
C13 C -0.95556(16) -0.36290(14) -0.06512(14) 0.0292(4) Uani 1 1 d .
H13 H -0.9236 -0.3603 -0.1254 0.035 Uiso 1 1 calc R
C14 C -0.65592(15) -0.49523(15) 0.29522(15) 0.0283(4) Uani 1 1 d .
C15 C -0.64101(14) -0.48223(14) 0.39840(14) 0.0256(4) Uani 1 1 d .
C16 C -0.64532(14) -0.39059(14) 0.44438(14) 0.0268(4) Uani 1 1 d .
H16 H -0.6546 -0.3323 0.4076 0.032 Uiso 1 1 calc R
C17 C -0.63627(15) -0.38410(15) 0.54254(15) 0.0288(4) Uani 1 1 d .
H17 H -0.6394 -0.3216 0.5730 0.035 Uiso 1 1 calc R
C18 C -0.62257(15) -0.46919(15) 0.59677(14) 0.0286(4) Uani 1 1 d .
C19 C -0.61997(15) -0.56127(15) 0.55243(14) 0.0294(4) Uani 1 1 d .
H19 H -0.6121 -0.6195 0.5896 0.035 Uiso 1 1 calc R
C20 C -0.62889(15) -0.56722(15) 0.45475(14) 0.0275(4) Uani 1 1 d .
H20 H -0.6268 -0.6300 0.4247 0.033 Uiso 1 1 calc R
C21 C -0.47744(16) -0.19287(15) 0.17795(14) 0.0286(4) Uani 1 1 d .
C22 C -0.48908(15) -0.08718(15) 0.15464(13) 0.0276(4) Uani 1 1 d .
C23 C -0.58247(16) -0.03835(15) 0.15547(14) 0.0298(4) Uani 1 1 d .
H23 H -0.6424 -0.0743 0.1690 0.036 Uiso 1 1 calc R
C24 C -0.58864(17) 0.06191(16) 0.13684(14) 0.0313(5) Uani 1 1 d .
H24 H -0.6525 0.0944 0.1380 0.038 Uiso 1 1 calc R
C25 C -0.50167(17) 0.11461(15) 0.11647(14) 0.0314(5) Uani 1 1 d .
C26 C -0.40802(17) 0.06774(16) 0.11586(15) 0.0334(5) Uani 1 1 d .
H26 H -0.3484 0.1042 0.1021 0.040 Uiso 1 1 calc R
C27 C -0.40156(17) -0.03224(16) 0.13534(15) 0.0315(5) Uani 1 1 d .
H27 H -0.3372 -0.0639 0.1356 0.038 Uiso 1 1 calc R
O1S O -0.68326(13) 0.29638(12) 0.10887(12) 0.0430(4) Uani 1 1 d .
H1S1 H -0.6783 0.3484 0.1530 0.064 Uiso 1 1 d R
H1S2 H -0.7161 0.3357 0.0576 0.064 Uiso 1 1 d R
O2S O -1.28470(14) -0.39773(14) 0.19506(13) 0.0534(5) Uani 1 1 d .
H2S1 H -1.3299 -0.3440 0.2017 0.080 Uiso 1 1 d R
H2S2 H -1.3239 -0.4445 0.2393 0.080 Uiso 1 1 d R
O3S O -0.36068(16) 0.29822(13) 0.22798(13) 0.0557(5) Uani 1 1 d .
H3S1 H -0.2915 0.2914 0.2350 0.084 Uiso 1 1 d R
H3S2 H -0.4093 0.2852 0.1705 0.084 Uiso 1 1 d R

loop_
_atom_site_aniso_label
_atom_site_aniso_U_11
_atom_site_aniso_U_22
_atom_site_aniso_U_33
_atom_site_aniso_U_23
_atom_site_aniso_U_13
_atom_site_aniso_U_12
O1 0.0447(9) 0.0405(9) 0.0238(7) 0.0046(6) 0.0031(6) -0.0037(7)
O2 0.0345(8) 0.0431(9) 0.0382(8) 0.0021(7) 0.0015(7) 0.0001(7)
O3 0.0508(10) 0.0264(8) 0.0327(8) -0.0001(6) -0.0017(7) -0.0059(7)
O4 0.0533(10) 0.0339(8) 0.0269(8) 0.0017(6) 0.0019(7) -0.0015(7)
O5 0.0326(8) 0.0314(8) 0.0435(9) 0.0031(6) 0.0006(7) -0.0014(6)
O6 0.0492(10) 0.0263(8) 0.0482(10) 0.0053(7) 0.0059(7) 0.0003(7)
C1 0.0322(11) 0.0261(10) 0.0231(9) 0.0000(7) 0.0023(8) 0.0005(8)
C2 0.0335(11) 0.0260(10) 0.0249(10) 0.0026(8) 0.0048(8) -0.0004(8)
C3 0.0333(11) 0.0245(10) 0.0271(10) 0.0004(8) 0.0050(8) -0.0014(8)
C4 0.0314(11) 0.0283(11) 0.0259(10) 0.0014(8) 0.0007(8) -0.0002(8)
C5 0.0322(11) 0.0257(10) 0.0264(10) 0.0010(8) 0.0023(8) -0.0008(8)
C6 0.0324(11) 0.0241(10) 0.0268(10) -0.0008(8) 0.0028(8) -0.0031(8)
C7 0.0398(12) 0.0211(9) 0.0238(10) -0.0005(7) 0.0025(8) 0.0005(8)
C8 0.0366(11) 0.0168(9) 0.0245(9) 0.0011(7) -0.0003(8) 0.0018(8)
C9 0.0384(11) 0.0207(9) 0.0229(9) 0.0012(7) -0.0008(8) 0.0029(8)
C10 0.0396(12) 0.0234(10) 0.0264(10) 0.0016(8) 0.0049(8) 0.0051(8)
C11 0.0336(11) 0.0202(10) 0.0357(11) 0.0022(8) 0.0007(9) 0.0037(8)
C12 0.0401(12) 0.0245(10) 0.0279(10) -0.0010(8) -0.0061(9) 0.0027(9)
C13 0.0418(12) 0.0222(10) 0.0237(10) 0.0019(7) 0.0009(8) 0.0018(8)
C14 0.0277(10) 0.0246(10) 0.0327(11) 0.0016(8) 0.0013(8) -0.0015(8)
C15 0.0237(10) 0.0232(10) 0.0298(10) 0.0039(8) 0.0003(8) -0.0023(7)
C16 0.0259(10) 0.0217(10) 0.0327(10) 0.0049(8) 0.0018(8) -0.0015(8)
C17 0.0298(10) 0.0228(10) 0.0338(11) -0.0010(8) 0.0034(8) -0.0013(8)
C18 0.0286(10) 0.0308(11) 0.0264(10) 0.0025(8) 0.0018(8) -0.0025(8)
C19 0.0306(11) 0.0253(10) 0.0324(11) 0.0073(8) -0.0009(8) -0.0005(8)
C20 0.0279(10) 0.0209(10) 0.0337(11) 0.0020(8) 0.0001(8) -0.0016(8)
C21 0.0314(11) 0.0313(11) 0.0231(9) 0.0006(8) 0.0045(8) -0.0019(9)
C22 0.0337(11) 0.0277(10) 0.0216(9) 0.0002(8) 0.0033(8) -0.0055(8)
C23 0.0328(11) 0.0314(11) 0.0252(10) -0.0015(8) 0.0047(8) -0.0041(9)
C24 0.0365(12) 0.0297(11) 0.0278(10) -0.0019(8) 0.0022(8) 0.0027(9)
C25 0.0441(12) 0.0253(10) 0.0249(10) 0.0002(8) 0.0029(9) -0.0005(9)
C26 0.0391(12) 0.0313(11) 0.0302(10) 0.0031(9) 0.0070(9) -0.0095(9)
C27 0.0333(11) 0.0316(11) 0.0297(10) 0.0011(8) 0.0046(8) -0.0012(9)
O1S 0.0517(10) 0.0330(9) 0.0440(9) -0.0079(7) -0.0058(8) 0.0050(7)
O2S 0.0587(11) 0.0457(10) 0.0566(11) 0.0166(8) 0.0214(9) 0.0119(8)
O3S 0.0745(13) 0.0441(11) 0.0491(11) -0.0073(8) 0.0207(9) -0.0078(9)

loop_
_atom_type_symbol
_atom_type_description
_atom_type_scat_dispersion_real
_atom_type_scat_dispersion_imag
_atom_type_scat_source
C C 0.0033 0.0016 'International Tables Vol C Tables 4.2.6.8 and 6.1.1.4'
H H 0.0000 0.0000 'International Tables Vol C Tables 4.2.6.8 and 6.1.1.4'
O O 0.0106 0.0060 'International Tables Vol C Tables 4.2.6.8 and 6.1.1.4'

loop_
_geom_angle_atom_site_label_1
_geom_angle_atom_site_label_2
_geom_angle_atom_site_label_3
_geom_angle
C11 O2 H2 109.5
C18 O4 H4 109.5
C25 O6 H6 109.5
C6 C1 C2 119.67(18)
C6 C1 C7 122.14(18)
C2 C1 C7 118.11(17)
C3 C2 C1 120.48(18)
C3 C2 H2A 119.8
C1 C2 H2A 119.8
C2 C3 C4 119.36(18)
C2 C3 C21 122.27(18)
C4 C3 C21 118.28(18)
C5 C4 C3 120.39(18)
C5 C4 H4A 119.8
C3 C4 H4A 119.8
C4 C5 C6 119.89(18)
C4 C5 C14 122.17(18)
C6 C5 C14 117.91(17)
C1 C6 C5 120.19(18)
C1 C6 H6A 119.9
C5 C6 H6A 119.9
O1 C7 C8 120.62(18)
O1 C7 C1 118.43(19)
C8 C7 C1 120.93(17)
C9 C8 C13 118.11(19)
C9 C8 C7 123.71(18)
C13 C8 C7 118.09(18)
C10 C9 C8 121.18(18)
C10 C9 H9 119.4
C8 C9 H9 119.4
C9 C10 C11 119.81(19)
C9 C10 H10 120.1
C11 C10 H10 120.1
O2 C11 C12 117.48(18)
O2 C11 C10 122.84(19)
C12 C11 C10 119.68(19)
C13 C12 C11 120.12(18)
C13 C12 H12 119.9
C11 C12 H12 119.9
C12 C13 C8 121.10(19)
C12 C13 H13 119.5
C8 C13 H13 119.5
O3 C14 C15 120.55(18)
O3 C14 C5 118.60(18)
C15 C14 C5 120.78(17)
C16 C15 C20 118.34(18)
C16 C15 C14 123.64(17)
C20 C15 C14 117.87(18)
C17 C16 C15 120.71(18)
C17 C16 H16 119.6
C15 C16 H16 119.6
C16 C17 C18 119.92(19)
C16 C17 H17 120.0
C18 C17 H17 120.0
O4 C18 C17 122.59(18)
O4 C18 C19 117.20(17)
C17 C18 C19 120.21(18)
C20 C19 C18 119.58(18)
C20 C19 H19 120.2
C18 C19 H19 120.2
C19 C20 C15 121.23(19)
C19 C20 H20 119.4
C15 C20 H20 119.4
O5 C21 C22 120.22(18)
O5 C21 C3 118.97(18)
C22 C21 C3 120.81(18)
C23 C22 C27 118.49(19)
C23 C22 C21 123.08(18)
C27 C22 C21 118.36(19)
C24 C23 C22 120.78(19)
C24 C23 H23 119.6
C22 C23 H23 119.6
C25 C24 C23 119.9(2)
C25 C24 H24 120.0
C23 C24 H24 120.0
O6 C25 C24 122.4(2)
O6 C25 C26 117.33(19)
C24 C25 C26 120.29(19)
C27 C26 C25 119.9(2)
C27 C26 H26 120.1
C25 C26 H26 120.1
C26 C27 C22 120.6(2)
C26 C27 H27 119.7
C22 C27 H27 119.7
H1S1 O1S H1S2 95.7
H2S1 O2S H2S2 95.3
H3S1 O3S H3S2 131.7

loop_
_geom_bond_atom_site_label_1
_geom_bond_atom_site_label_2
_geom_bond_distance
O1 C7 1.227(2)
O2 C11 1.358(3)
O2 H2 0.8400
O3 C14 1.233(2)
O4 C18 1.357(2)
O4 H4 0.8400
O5 C21 1.228(3)
O6 C25 1.360(3)
O6 H6 0.8400
C1 C6 1.392(3)
C1 C2 1.396(3)
C1 C7 1.501(3)
C2 C3 1.395(3)
C2 H2A 0.9500
C3 C4 1.398(3)
C3 C21 1.497(3)
C4 C5 1.389(3)
C4 H4A 0.9500
C5 C6 1.396(3)
C5 C14 1.502(3)
C6 H6A 0.9500
C7 C8 1.474(3)
C8 C9 1.398(3)
C8 C13 1.401(3)
C9 C10 1.380(3)
C9 H9 0.9500
C10 C11 1.393(3)
C10 H10 0.9500
C11 C12 1.394(3)
C12 C13 1.373(3)
C12 H12 0.9500
C13 H13 0.9500
C14 C15 1.464(3)
C15 C16 1.400(3)
C15 C20 1.403(3)
C16 C17 1.380(3)
C16 H16 0.9500
C17 C18 1.390(3)
C17 H17 0.9500
C18 C19 1.394(3)
C19 C20 1.372(3)
C19 H19 0.9500
C20 H20 0.9500
C21 C22 1.476(3)
C22 C23 1.397(3)
C22 C27 1.402(3)
C23 C24 1.386(3)
C23 H23 0.9500
C24 C25 1.384(3)
C24 H24 0.9500
C25 C26 1.388(3)
C26 C27 1.384(3)
C26 H26 0.9500
C27 H27 0.9500
O1S H1S1 0.9384
O1S H1S2 0.9867
O2S H2S1 0.9463
O2S H2S2 1.0307
O3S H3S1 0.9189
O3S H3S2 1.0344

loop_
_geom_torsion_atom_site_label_1
_geom_torsion_atom_site_label_2
_geom_torsion_atom_site_label_3
_geom_torsion_atom_site_label_4
_geom_torsion
C6 C1 C2 C3 -1.0(3)
C7 C1 C2 C3 -177.72(18)
C1 C2 C3 C4 -0.3(3)
C1 C2 C3 C21 176.19(19)
C2 C3 C4 C5 0.9(3)
C21 C3 C4 C5 -175.73(18)
C3 C4 C5 C6 -0.2(3)
C3 C4 C5 C14 177.72(19)
C2 C1 C6 C5 1.6(3)
C7 C1 C6 C5 178.25(18)
C4 C5 C6 C1 -1.0(3)
C14 C5 C6 C1 -179.08(18)
C6 C1 C7 O1 -145.4(2)
C2 C1 C7 O1 31.2(3)
C6 C1 C7 C8 36.2(3)
C2 C1 C7 C8 -147.13(19)
O1 C7 C8 C9 -154.88(19)
C1 C7 C8 C9 23.5(3)
O1 C7 C8 C13 21.7(3)
C1 C7 C8 C13 -159.97(18)
C13 C8 C9 C10 0.4(3)
C7 C8 C9 C10 176.92(18)
C8 C9 C10 C11 -0.2(3)
C9 C10 C11 O2 -179.47(18)
C9 C10 C11 C12 -0.1(3)
O2 C11 C12 C13 179.61(18)
C10 C11 C12 C13 0.2(3)
C11 C12 C13 C8 0.0(3)
C9 C8 C13 C12 -0.2(3)
C7 C8 C13 C12 -177.00(18)
C4 C5 C14 O3 -138.5(2)
C6 C5 C14 O3 39.5(3)
C4 C5 C14 C15 44.5(3)
C6 C5 C14 C15 -137.5(2)
O3 C14 C15 C16 -160.1(2)
C5 C14 C15 C16 16.8(3)
O3 C14 C15 C20 15.2(3)
C5 C14 C15 C20 -167.87(18)
C20 C15 C16 C17 1.0(3)
C14 C15 C16 C17 176.31(19)
C15 C16 C17 C18 0.1(3)
C16 C17 C18 O4 178.43(18)
C16 C17 C18 C19 -1.3(3)
O4 C18 C19 C20 -178.37(18)
C17 C18 C19 C20 1.4(3)
C18 C19 C20 C15 -0.2(3)
C16 C15 C20 C19 -0.9(3)
C14 C15 C20 C19 -176.51(18)
C2 C3 C21 O5 -142.8(2)
C4 C3 C21 O5 33.7(3)
C2 C3 C21 C22 37.9(3)
C4 C3 C21 C22 -145.55(19)
O5 C21 C22 C23 -157.51(19)
C3 C21 C22 C23 21.7(3)
O5 C21 C22 C27 19.3(3)
C3 C21 C22 C27 -161.52(18)
C27 C22 C23 C24 0.6(3)
C21 C22 C23 C24 177.33(18)
C22 C23 C24 C25 0.4(3)
C23 C24 C25 O6 179.67(19)
C23 C24 C25 C26 -0.9(3)
O6 C25 C26 C27 179.75(19)
C24 C25 C26 C27 0.3(3)
C25 C26 C27 C22 0.8(3)
C23 C22 C27 C26 -1.2(3)
C21 C22 C27 C26 -178.09(19)
